data_7005220
loop_
_publ_author_name
'Tyrra, Wieland'
'Naumann, Dieter'
'Buslei, Sigrid'
'Kremer, Silke'
'Pantenburg, Ingo'
'Scherer, Harald'

_publ_section_title
;
 Perfluoroalkyl(dithiocarbamato) tellurium(II) compounds.
;
_journal_issue 18
_journal_name_full 'Dalton transactions (Cambridge, England : 2003)'
_journal_page_first 1829
_journal_page_last 1837
_journal_paper_doi 10.1039/b618240b
_journal_year 2007
_chemical_formula_moiety 'C20 H40 Cs O10, C11 H16 F3 N2 S4 Te'
_chemical_formula_sum 'C31 H56 Cs F3 N2 O10 S4 Te'
_chemical_formula_weight 1062.53
_chemical_name_systematic
;
?
;
_space_group_IT_number 2
_symmetry_cell_setting triclinic
_symmetry_space_group_name_Hall '-P 1'
_symmetry_space_group_name_H-M 'P -1'
_atom_sites_solution_hydrogens geom
_atom_sites_solution_primary direct
_atom_sites_solution_secondary difmap
_audit_creation_method SHELXL-97
_cell_angle_alpha 87.971(8)
_cell_angle_beta 78.721(8)
_cell_angle_gamma 61.217(7)
_cell_formula_units_Z 2
_cell_length_a 13.1917(13)
_cell_length_b 13.1781(14)
_cell_length_c 14.9388(15)
_cell_measurement_reflns_used 28505
_cell_measurement_temperature 170(2)
_cell_measurement_theta_max 27.24
_cell_measurement_theta_min 1.77
_cell_volume 2226.9(4)
_computing_structure_refinement 'SHELXL-97 (Sheldrick, 1997)'
_diffrn_ambient_temperature 170(2)
_diffrn_detector_area_resol_mean 'not measured'
_diffrn_measured_fraction_theta_full 0.980
_diffrn_measured_fraction_theta_max 0.980
_diffrn_measurement_device_type 'IPDS II (Stoe & Cie)'
_diffrn_measurement_method '\w and \f scans'
_diffrn_radiation_monochromator graphite
_diffrn_radiation_source 'fine-focus sealed tube'
_diffrn_radiation_type MoK\a
_diffrn_radiation_wavelength 0.71073
_diffrn_reflns_av_R_equivalents 0.0390
_diffrn_reflns_av_sigmaI/netI 0.0317
_diffrn_reflns_limit_h_max 15
_diffrn_reflns_limit_h_min -16
_diffrn_reflns_limit_k_max 16
_diffrn_reflns_limit_k_min -16
_diffrn_reflns_limit_l_max 19
_diffrn_reflns_limit_l_min -19
_diffrn_reflns_number 34762
_diffrn_reflns_theta_full 27.24
_diffrn_reflns_theta_max 27.24
_diffrn_reflns_theta_min 1.77
_diffrn_standards_decay_% 'not measured'
_diffrn_standards_interval_count 'not measured'
_diffrn_standards_interval_time 'not measured'
_diffrn_standards_number 'not measured'
_exptl_absorpt_coefficient_mu 1.722
_exptl_absorpt_correction_T_max 0.7632
_exptl_absorpt_correction_T_min 0.4023
_exptl_absorpt_correction_type numerical
_exptl_absorpt_process_details
;
The absorption correction (X-RED; Stoe & Cie, 2001)
was performed after optimizing the crystal shape
using X-SHAPE (Stoe & Cie, 1999).
;
_exptl_crystal_colour yellow
_exptl_crystal_density_diffrn 1.585
_exptl_crystal_density_meas ?
_exptl_crystal_density_method .
_exptl_crystal_description polyhedron
_exptl_crystal_F_000 1068
_exptl_crystal_size_max 0.2
_exptl_crystal_size_mid 0.2
_exptl_crystal_size_min 0.1
_refine_diff_density_max 2.113
_refine_diff_density_min -1.013
_refine_diff_density_rms 0.157
_refine_ls_extinction_coef 0.0060(8)
_refine_ls_extinction_expression Fc^*^=kFc[1+0.001xFc^2^\l^3^/sin(2\q)]^-1/4^
_refine_ls_extinction_method SHELXL
_refine_ls_goodness_of_fit_ref 1.066
_refine_ls_hydrogen_treatment constr
_refine_ls_matrix_type full
_refine_ls_number_parameters 471
_refine_ls_number_reflns 9754
_refine_ls_number_restraints 30
_refine_ls_restrained_S_all 1.090
_refine_ls_R_factor_all 0.0871
_refine_ls_R_factor_gt 0.0689
_refine_ls_shift/su_max 0.012
_refine_ls_shift/su_mean 0.001
_refine_ls_structure_factor_coef Fsqd
_refine_ls_weighting_details 'calc w=1/[\s^2^(Fo^2^)+(0.1185P)^2^+6.1575P] where P=(Fo^2^+2Fc^2^)/3'
_refine_ls_weighting_scheme calc
_refine_ls_wR_factor_gt 0.1893
_refine_ls_wR_factor_ref 0.2030
_reflns_number_gt 7375
_reflns_number_total 9754
_reflns_threshold_expression >2sigma(I)
_cod_data_source_file b618240b.txt
_cod_data_source_block ipwt095
_cod_database_code 7005220

loop_
_symmetry_equiv_pos_as_xyz
'x, y, z'
'-x, -y, -z'

loop_
_atom_site_label
_atom_site_type_symbol
_atom_site_fract_x
_atom_site_fract_y
_atom_site_fract_z
_atom_site_U_iso_or_equiv
_atom_site_adp_type
_atom_site_occupancy
_atom_site_symmetry_multiplicity
_atom_site_calc_flag
_atom_site_refinement_flags
_atom_site_disorder_assembly
_atom_site_disorder_group
Te1 Te 0.06901(4) 0.73714(4) 0.30391(3) 0.04165(16) Uani 1 1 d . . .
C1 C 0.0299(7) 0.7477(7) 0.4579(5) 0.0528(17) Uani 1 1 d . . .
F11 F 0.1014(12) 0.6593(7) 0.4935(4) 0.197(7) Uani 1 1 d . . .
F12 F -0.0721(9) 0.7739(15) 0.4961(4) 0.206(7) Uani 1 1 d . . .
F13 F 0.0497(10) 0.8247(9) 0.4965(4) 0.132(3) Uani 1 1 d . . .
S11 S 0.03646(18) 0.87912(15) 0.13807(11) 0.0500(4) Uani 1 1 d . . .
S12 S -0.04941(17) 0.96993(15) 0.33451(11) 0.0474(4) Uani 1 1 d . . .
C11 C -0.0362(6) 0.9918(6) 0.2191(5) 0.0438(14) Uani 1 1 d . . .
N12 N -0.0852(6) 1.1007(5) 0.1939(4) 0.0520(15) Uani 1 1 d . . .
C13 C -0.0827(10) 1.1315(7) 0.0980(5) 0.070(3) Uani 1 1 d . . .
H13A H -0.1166 1.0958 0.0666 0.161(9) Uiso 1 1 calc R . .
H13B H -0.0026 1.1074 0.0654 0.161(9) Uiso 1 1 calc R . .
C14 C -0.1561(18) 1.2607(8) 0.1056(8) 0.136(7) Uani 1 1 d . . .
H14A H -0.1149 1.2943 0.0652 0.161(9) Uiso 1 1 calc R . .
H14B H -0.2303 1.2829 0.0873 0.161(9) Uiso 1 1 calc R . .
C15 C -0.1776(18) 1.3015(8) 0.1945(8) 0.137(7) Uani 1 1 d . . .
H15A H -0.2600 1.3599 0.2128 0.161(9) Uiso 1 1 calc R . .
H15B H -0.1297 1.3379 0.1985 0.161(9) Uiso 1 1 calc R . .
C16 C -0.1498(8) 1.2054(6) 0.2581(5) 0.060(2) Uani 1 1 d . . .
H16A H -0.1008 1.2069 0.2982 0.161(9) Uiso 1 1 calc R . .
H16B H -0.2213 1.2099 0.2949 0.161(9) Uiso 1 1 calc R . .
S21 S 0.18641(18) 0.57066(15) 0.13018(12) 0.0496(4) Uani 1 1 d . . .
S22 S 0.17484(18) 0.50654(15) 0.32544(12) 0.0500(4) Uani 1 1 d . . .
C21 C 0.2188(6) 0.4690(6) 0.2092(5) 0.0454(15) Uani 1 1 d . . .
N22 N 0.2808(6) 0.3562(5) 0.1823(4) 0.0479(13) Uani 1 1 d . . .
C23 C 0.3163(8) 0.2619(6) 0.2446(6) 0.060(2) Uani 1 1 d . . .
H23A H 0.2485 0.2571 0.2791 0.161(9) Uiso 1 1 calc R . .
H23B H 0.3589 0.2716 0.2867 0.161(9) Uiso 1 1 calc R . .
C24 C 0.3949(18) 0.1576(9) 0.1792(8) 0.146(8) Uani 1 1 d . . .
H24A H 0.4767 0.1319 0.1813 0.161(9) Uiso 1 1 calc R . .
H24B H 0.3781 0.0951 0.1978 0.161(9) Uiso 1 1 calc R . .
C25 C 0.3791(17) 0.1811(9) 0.0937(8) 0.132(7) Uani 1 1 d . . .
H25A H 0.3293 0.1519 0.0783 0.161(9) Uiso 1 1 calc R . .
H25B H 0.4547 0.1434 0.0512 0.161(9) Uiso 1 1 calc R . .
C26 C 0.3214(10) 0.3112(7) 0.0860(5) 0.068(2) Uani 1 1 d . . .
H26A H 0.3777 0.3340 0.0536 0.161(9) Uiso 1 1 calc R . .
H26B H 0.2557 0.3380 0.0551 0.161(9) Uiso 1 1 calc R . .
Cs1 Cs 0.57323(4) 0.74404(5) 0.26515(4) 0.05934(19) Uani 1 1 d . . .
O101 O 0.5284(7) 0.5438(6) 0.1996(5) 0.084(2) Uani 1 1 d D . .
C102 C 0.4629(13) 0.5101(10) 0.2608(7) 0.108(5) Uani 1 1 d D . .
H10A H 0.4690 0.4400 0.2358 0.161(9) Uiso 1 1 calc R . .
H10B H 0.3808 0.5698 0.2698 0.161(9) Uiso 1 1 calc R . .
C103 C 0.4981(9) 0.4878(8) 0.3500(6) 0.068(2) Uani 1 1 d D . .
H10C H 0.5812 0.4307 0.3410 0.161(9) Uiso 1 1 calc R . .
H10D H 0.4534 0.4558 0.3880 0.161(9) Uiso 1 1 calc R . .
O104 O 0.4783(7) 0.5936(7) 0.3975(5) 0.089(2) Uani 1 1 d D . .
C105 C 0.3669(10) 0.6555(11) 0.4481(7) 0.096(4) Uani 1 1 d D . .
H10E H 0.3529 0.6089 0.4955 0.161(9) Uiso 1 1 calc R . .
H10F H 0.3101 0.6746 0.4092 0.161(9) Uiso 1 1 calc R . .
C106 C 0.3504(10) 0.7634(9) 0.4904(5) 0.074(3) Uani 1 1 d D . .
H10G H 0.4132 0.7439 0.5234 0.161(9) Uiso 1 1 calc R . .
H10H H 0.2762 0.7983 0.5346 0.161(9) Uiso 1 1 calc R . .
O107 O 0.3499(6) 0.8504(7) 0.4240(5) 0.084(2) Uani 1 1 d D . .
C108 C 0.2381(9) 0.9161(10) 0.4036(7) 0.085(3) Uani 1 1 d D . .
H10I H 0.1797 0.9563 0.4586 0.161(9) Uiso 1 1 calc R . .
H10J H 0.2153 0.8668 0.3758 0.161(9) Uiso 1 1 calc R . .
C109 C 0.2480(9) 1.0010(8) 0.3381(6) 0.069(2) Uani 1 1 d D . .
H10K H 0.1693 1.0575 0.3304 0.161(9) Uiso 1 1 calc R . .
H10L H 0.2803 1.0423 0.3648 0.161(9) Uiso 1 1 calc R . .
O110 O 0.3200(7) 0.9503(6) 0.2500(5) 0.0789(18) Uani 1 1 d D . .
C111 C 0.2597(12) 0.9300(9) 0.1916(7) 0.094(4) Uani 1 1 d D . .
H11A H 0.1922 1.0025 0.1828 0.161(9) Uiso 1 1 calc R . .
H11B H 0.2311 0.8781 0.2186 0.161(9) Uiso 1 1 calc R . .
C112 C 0.3415(8) 0.8767(7) 0.1013(5) 0.062(2) Uani 1 1 d D . .
H11C H 0.2962 0.8747 0.0581 0.161(9) Uiso 1 1 calc R . .
H11D H 0.3759 0.9255 0.0781 0.161(9) Uiso 1 1 calc R . .
O113 O 0.4339(6) 0.7625(7) 0.1062(4) 0.0794(19) Uani 1 1 d D . .
C114 C 0.3993(12) 0.6785(9) 0.1014(7) 0.094(4) Uani 1 1 d D . .
H11E H 0.3761 0.6798 0.0434 0.161(9) Uiso 1 1 calc R . .
H11F H 0.3319 0.6950 0.1502 0.161(9) Uiso 1 1 calc R . .
C115 C 0.5005(9) 0.5602(7) 0.1102(5) 0.063(2) Uani 1 1 d D . .
H11G H 0.4808 0.5015 0.0956 0.161(9) Uiso 1 1 calc R . .
H11H H 0.5700 0.5488 0.0658 0.161(9) Uiso 1 1 calc R . .
O201 O 0.6922(15) 0.6831(19) 0.4317(10) 0.256(13) Uani 1 1 d D . .
C202 C 0.8131(14) 0.6172(16) 0.4206(14) 0.172(11) Uani 1 1 d D . .
H20A H 0.8364 0.5919 0.4786 0.161(9) Uiso 1 1 calc R . .
H20B H 0.8526 0.6595 0.3921 0.161(9) Uiso 1 1 calc R . .
C203 C 0.8385(19) 0.5168(18) 0.3589(10) 0.164(11) Uani 1 1 d D . .
H20C H 0.7886 0.4841 0.3863 0.161(9) Uiso 1 1 calc R . .
H20D H 0.9199 0.4574 0.3556 0.161(9) Uiso 1 1 calc R . .
O204 O 0.8196(10) 0.5455(10) 0.2630(12) 0.189(8) Uani 1 1 d D . .
C205 C 0.9060(17) 0.5410(10) 0.2080(9) 0.186(12) Uani 1 1 d D . .
H20E H 0.9726 0.4638 0.2067 0.161(9) Uiso 1 1 calc R . .
H20F H 0.9264 0.5952 0.2311 0.161(9) Uiso 1 1 calc R . .
C206 C 0.8898(8) 0.5674(7) 0.1115(6) 0.061(2) Uani 1 1 d D . .
H20G H 0.9615 0.5161 0.0685 0.161(9) Uiso 1 1 calc R . .
H20H H 0.8258 0.5564 0.0999 0.161(9) Uiso 1 1 calc R . .
O207 O 0.8620(17) 0.6900(14) 0.1011(8) 0.261(13) Uani 1 1 d D . .
C208 C 0.7599(11) 0.7575(15) 0.1110(7) 0.133(8) Uani 1 1 d D . .
H20I H 0.7183 0.7522 0.1707 0.161(9) Uiso 1 1 calc R . .
H20J H 0.7267 0.7411 0.0646 0.161(9) Uiso 1 1 calc R . .
C209 C 0.7468(10) 0.8820(9) 0.1025(7) 0.075(3) Uani 1 1 d D . .
H20K H 0.8224 0.8769 0.0757 0.161(9) Uiso 1 1 calc R . .
H20L H 0.6911 0.9261 0.0639 0.161(9) Uiso 1 1 calc R . .
O210 O 0.7036(14) 0.9386(10) 0.1959(9) 0.254(12) Uani 1 1 d D . .
C211 C 0.6264(12) 0.9449(11) 0.2621(8) 0.095(3) Uani 1 1 d D . .
H21A H 0.6388 0.8664 0.2683 0.161(9) Uiso 1 1 calc R . .
H21B H 0.5516 0.9887 0.2427 0.161(9) Uiso 1 1 calc R . .
C212 C 0.6077(12) 0.9903(17) 0.3517(11) 0.170(11) Uani 1 1 d D . .
H21C H 0.5247 1.0206 0.3791 0.161(9) Uiso 1 1 calc R . .
H21D H 0.6226 1.0558 0.3465 0.161(9) Uiso 1 1 calc R . .
O213 O 0.6766(18) 0.9136(17) 0.4162(13) 0.244(10) Uani 1 1 d D . .
C214 C 0.6158(14) 0.8564(17) 0.4310(14) 0.33(3) Uani 1 1 d D . .
H21E H 0.6178 0.8204 0.3747 0.161(9) Uiso 1 1 calc R . .
H21F H 0.5343 0.9066 0.4610 0.161(9) Uiso 1 1 calc R . .
C215 C 0.6808(14) 0.7699(17) 0.4912(8) 0.128(7) Uani 1 1 d D . .
H21G H 0.7554 0.7656 0.4949 0.161(9) Uiso 1 1 calc R . .
H21H H 0.6342 0.7761 0.5518 0.161(9) Uiso 1 1 calc R . .

loop_
_atom_site_aniso_label
_atom_site_aniso_U_11
_atom_site_aniso_U_22
_atom_site_aniso_U_33
_atom_site_aniso_U_23
_atom_site_aniso_U_13
_atom_site_aniso_U_12
Te1 0.0487(3) 0.0396(2) 0.0315(2) 0.00238(15) -0.00820(17) -0.01738(19)
C1 0.060(4) 0.053(4) 0.032(3) 0.003(3) -0.004(3) -0.019(4)
F11 0.287(14) 0.094(5) 0.036(3) 0.014(3) -0.021(5) 0.037(7)
F12 0.154(8) 0.51(2) 0.037(3) -0.007(7) 0.002(4) -0.231(13)
F13 0.220(10) 0.194(9) 0.044(3) -0.002(4) -0.018(4) -0.152(8)
S11 0.0659(11) 0.0388(8) 0.0316(8) -0.0004(6) -0.0072(7) -0.0154(8)
S12 0.0599(10) 0.0413(8) 0.0303(7) -0.0001(6) -0.0059(7) -0.0174(8)
C11 0.048(4) 0.040(3) 0.036(3) 0.001(2) -0.006(3) -0.017(3)
N12 0.067(4) 0.038(3) 0.035(3) 0.002(2) 0.000(3) -0.016(3)
C13 0.097(7) 0.044(4) 0.041(4) 0.009(3) -0.005(4) -0.017(4)
C14 0.236(19) 0.039(5) 0.061(6) 0.012(4) -0.009(9) -0.019(8)
C15 0.242(19) 0.037(5) 0.062(6) 0.008(4) 0.006(9) -0.026(7)
C16 0.082(6) 0.034(3) 0.042(4) 0.000(3) 0.002(4) -0.017(4)
S21 0.0650(11) 0.0393(8) 0.0369(8) 0.0059(6) -0.0116(7) -0.0191(8)
S22 0.0658(11) 0.0425(8) 0.0358(8) 0.0052(6) -0.0105(8) -0.0217(8)
C21 0.051(4) 0.043(3) 0.040(3) 0.005(3) -0.012(3) -0.020(3)
N22 0.063(4) 0.034(3) 0.040(3) 0.003(2) -0.010(3) -0.019(3)
C23 0.076(5) 0.037(4) 0.055(4) 0.009(3) -0.012(4) -0.020(4)
C24 0.24(2) 0.036(5) 0.073(7) 0.003(5) 0.002(10) -0.011(8)
C25 0.223(18) 0.041(5) 0.061(6) -0.005(4) -0.010(8) -0.015(7)
C26 0.099(7) 0.042(4) 0.042(4) -0.003(3) -0.002(4) -0.022(4)
Cs1 0.0521(3) 0.0760(4) 0.0530(3) -0.0104(2) -0.0061(2) -0.0341(3)
O101 0.087(5) 0.070(4) 0.080(5) -0.004(3) -0.008(4) -0.028(4)
C102 0.159(13) 0.067(6) 0.066(6) 0.002(5) 0.010(7) -0.041(8)
C103 0.084(6) 0.060(5) 0.064(5) 0.012(4) -0.032(5) -0.031(5)
O104 0.086(5) 0.105(6) 0.081(5) 0.026(4) -0.036(4) -0.045(5)
C105 0.093(8) 0.123(10) 0.058(6) 0.030(6) -0.020(6) -0.041(8)
C106 0.101(7) 0.087(6) 0.034(4) -0.001(4) -0.007(4) -0.048(6)
O107 0.076(4) 0.103(5) 0.070(4) -0.029(4) 0.002(3) -0.045(4)
C108 0.069(6) 0.094(8) 0.071(6) -0.017(5) -0.003(5) -0.026(6)
C109 0.072(6) 0.059(5) 0.065(5) -0.018(4) 0.005(4) -0.029(4)
O110 0.085(5) 0.072(4) 0.084(5) 0.003(3) -0.019(4) -0.039(4)
C111 0.139(11) 0.064(6) 0.073(7) 0.004(5) -0.031(7) -0.040(7)
C112 0.078(6) 0.053(4) 0.046(4) 0.008(3) -0.013(4) -0.026(4)
O113 0.089(5) 0.100(5) 0.053(4) -0.007(3) -0.002(3) -0.053(4)
C114 0.150(12) 0.089(7) 0.055(5) 0.002(5) -0.016(6) -0.069(8)
C115 0.081(6) 0.056(4) 0.046(4) -0.008(3) -0.016(4) -0.026(4)
O201 0.28(2) 0.55(4) 0.120(11) 0.095(17) -0.098(13) -0.33(3)
C202 0.135(14) 0.24(2) 0.22(2) 0.17(2) -0.105(16) -0.136(17)
C203 0.27(2) 0.26(2) 0.135(13) 0.156(16) -0.165(17) -0.23(2)
O204 0.089(7) 0.089(7) 0.38(3) 0.005(11) -0.043(11) -0.037(6)
C205 0.26(2) 0.048(6) 0.124(12) -0.028(7) 0.109(15) -0.029(10)
C206 0.062(5) 0.051(4) 0.052(4) -0.007(3) -0.001(4) -0.018(4)
O207 0.29(2) 0.28(2) 0.053(6) -0.012(9) -0.046(11) -0.009(19)
C208 0.099(9) 0.33(3) 0.037(5) 0.004(9) -0.007(6) -0.153(14)
C209 0.094(7) 0.074(6) 0.075(6) 0.025(5) -0.035(6) -0.050(6)
O210 0.219(15) 0.100(8) 0.216(15) 0.085(9) 0.121(13) 0.034(9)
C211 0.102(9) 0.086(8) 0.104(9) 0.006(7) -0.026(7) -0.049(7)
C212 0.067(7) 0.219(19) 0.143(14) -0.138(15) -0.047(9) 0.013(10)
O213 0.27(2) 0.28(2) 0.21(2) -0.098(18) 0.004(17) -0.16(2)
C214 0.085(11) 0.45(5) 0.45(5) -0.40(5) 0.08(2) -0.14(2)
C215 0.104(10) 0.27(2) 0.052(6) -0.011(9) -0.015(6) -0.125(14)

loop_
_atom_type_symbol
_atom_type_description
_atom_type_scat_dispersion_real
_atom_type_scat_dispersion_imag
_atom_type_scat_source
C C 0.0033 0.0016 'International Tables Vol C Tables 4.2.6.8 and 6.1.1.4'
H H 0.0000 0.0000 'International Tables Vol C Tables 4.2.6.8 and 6.1.1.4'
Cs Cs -0.3680 2.1192 'International Tables Vol C Tables 4.2.6.8 and 6.1.1.4'
F F 0.0171 0.0103 'International Tables Vol C Tables 4.2.6.8 and 6.1.1.4'
N N 0.0061 0.0033 'International Tables Vol C Tables 4.2.6.8 and 6.1.1.4'
O O 0.0106 0.0060 'International Tables Vol C Tables 4.2.6.8 and 6.1.1.4'
S S 0.1246 0.1234 'International Tables Vol C Tables 4.2.6.8 and 6.1.1.4'
Te Te -0.5308 1.6751 'International Tables Vol C Tables 4.2.6.8 and 6.1.1.4'

loop_
_geom_angle_atom_site_label_1
_geom_angle_atom_site_label_2
_geom_angle_atom_site_label_3
_geom_angle
_geom_angle_site_symmetry_1
_geom_angle_site_symmetry_3
_geom_angle_publ_flag
C1 Te1 S12 81.3(2) . . ?
C1 Te1 S22 82.5(2) . . ?
S12 Te1 S22 163.76(5) . . ?
F12 C1 F11 108.9(10) . . ?
F12 C1 F13 103.4(9) . . ?
F11 C1 F13 96.3(10) . . ?
F12 C1 Te1 116.7(6) . . ?
F11 C1 Te1 114.8(5) . . ?
F13 C1 Te1 114.4(5) . . ?
C11 S12 Te1 92.7(2) . . ?
N12 C11 S11 119.8(5) . . ?
N12 C11 S12 118.3(5) . . ?
S11 C11 S12 121.8(4) . . ?
C11 N12 C13 123.9(6) . . ?
C11 N12 C16 124.7(6) . . ?
C13 N12 C16 111.5(6) . . ?
N12 C13 C14 103.7(7) . . ?
N12 C13 H13A 111.0 . . ?
C14 C13 H13A 111.0 . . ?
N12 C13 H13B 111.0 . . ?
C14 C13 H13B 111.0 . . ?
H13A C13 H13B 109.0 . . ?
C15 C14 C13 109.4(9) . . ?
C15 C14 H14A 109.8 . . ?
C13 C14 H14A 109.8 . . ?
C15 C14 H14B 109.8 . . ?
C13 C14 H14B 109.8 . . ?
H14A C14 H14B 108.2 . . ?
C14 C15 C16 111.2(8) . . ?
C14 C15 H15A 109.4 . . ?
C16 C15 H15A 109.4 . . ?
C14 C15 H15B 109.4 . . ?
C16 C15 H15B 109.4 . . ?
H15A C15 H15B 108.0 . . ?
N12 C16 C15 102.3(7) . . ?
N12 C16 H16A 111.3 . . ?
C15 C16 H16A 111.3 . . ?
N12 C16 H16B 111.3 . . ?
C15 C16 H16B 111.3 . . ?
H16A C16 H16B 109.2 . . ?
C21 S22 Te1 93.9(2) . . ?
N22 C21 S21 120.2(5) . . ?
N22 C21 S22 117.7(5) . . ?
S21 C21 S22 122.0(4) . . ?
C21 N22 C23 124.5(6) . . ?
C21 N22 C26 123.9(6) . . ?
C23 N22 C26 111.6(6) . . ?
N22 C23 C24 101.8(7) . . ?
N22 C23 H23A 111.4 . . ?
C24 C23 H23A 111.4 . . ?
N22 C23 H23B 111.4 . . ?
C24 C23 H23B 111.4 . . ?
H23A C23 H23B 109.3 . . ?
C25 C24 C23 111.4(10) . . ?
C25 C24 H24A 109.3 . . ?
C23 C24 H24A 109.3 . . ?
C25 C24 H24B 109.3 . . ?
C23 C24 H24B 109.3 . . ?
H24A C24 H24B 108.0 . . ?
C24 C25 C26 109.2(9) . . ?
C24 C25 H25A 109.8 . . ?
C26 C25 H25A 109.8 . . ?
C24 C25 H25B 109.8 . . ?
C26 C25 H25B 109.8 . . ?
H25A C25 H25B 108.3 . . ?
N22 C26 C25 102.5(7) . . ?
N22 C26 H26A 111.3 . . ?
C25 C26 H26A 111.3 . . ?
N22 C26 H26B 111.3 . . ?
C25 C26 H26B 111.3 . . ?
H26A C26 H26B 109.2 . . ?
O204 Cs1 C211 98.8(3) . . ?
O204 Cs1 O201 55.9(5) . . ?
C211 Cs1 O201 83.0(4) . . ?
O204 Cs1 C208 67.9(4) . . ?
C211 Cs1 C208 58.3(4) . . ?
O201 Cs1 C208 103.7(3) . . ?
O204 Cs1 O107 130.1(4) . . ?
C211 Cs1 O107 97.1(3) . . ?
O201 Cs1 O107 79.8(3) . . ?
C208 Cs1 O107 153.8(3) . . ?
O204 Cs1 O110 175.4(4) . . ?
C211 Cs1 O110 81.1(3) . . ?
O201 Cs1 O110 128.5(4) . . ?
C208 Cs1 O110 108.5(3) . . ?
O107 Cs1 O110 54.3(2) . . ?
O204 Cs1 O101 83.5(3) . . ?
C211 Cs1 O101 161.6(3) . . ?
O201 Cs1 O101 112.8(4) . . ?
C208 Cs1 O101 106.7(3) . . ?
O107 Cs1 O101 95.25(19) . . ?
O110 Cs1 O101 95.15(19) . . ?
O204 Cs1 O113 121.7(3) . . ?
C211 Cs1 O113 109.9(3) . . ?
O201 Cs1 O113 167.0(3) . . ?
C208 Cs1 O113 85.6(2) . . ?
O107 Cs1 O113 95.97(18) . . ?
O110 Cs1 O113 54.38(18) . . ?
O101 Cs1 O113 55.01(19) . . ?
O204 Cs1 C214 85.1(4) . . ?
C211 Cs1 C214 52.2(5) . . ?
O201 Cs1 C214 37.2(5) . . ?
C208 Cs1 C214 98.3(4) . . ?
O107 Cs1 C214 68.6(3) . . ?
O110 Cs1 C214 98.3(4) . . ?
O101 Cs1 C214 146.1(4) . . ?
O113 Cs1 C214 151.7(4) . . ?
O204 Cs1 O104 86.4(3) . . ?
C211 Cs1 O104 144.1(3) . . ?
O201 Cs1 O104 70.7(3) . . ?
C208 Cs1 O104 150.6(4) . . ?
O107 Cs1 O104 55.4(2) . . ?
O110 Cs1 O104 96.30(19) . . ?
O101 Cs1 O104 54.04(19) . . ?
O113 Cs1 O104 96.68(18) . . ?
C214 Cs1 O104 93.5(4) . . ?
O204 Cs1 O210 89.1(3) . . ?
C211 Cs1 O210 17.7(3) . . ?
O201 Cs1 O210 89.5(4) . . ?
C208 Cs1 O210 40.7(3) . . ?
O107 Cs1 O210 114.5(2) . . ?
O110 Cs1 O210 89.7(3) . . ?
O101 Cs1 O210 146.0(3) . . ?
O113 Cs1 O210 103.5(3) . . ?
C214 Cs1 O210 65.3(5) . . ?
O104 Cs1 O210 158.6(3) . . ?
O204 Cs1 C205 16.4(3) . . ?
C211 Cs1 C205 87.6(4) . . ?
O201 Cs1 C205 65.5(4) . . ?
C208 Cs1 C205 51.6(3) . . ?
O107 Cs1 C205 144.3(3) . . ?
O110 Cs1 C205 160.0(2) . . ?
O101 Cs1 C205 90.4(3) . . ?
O113 Cs1 C205 115.8(3) . . ?
C214 Cs1 C205 87.4(4) . . ?
O104 Cs1 C205 102.5(2) . . ?
O210 Cs1 C205 75.3(3) . . ?
C102 O101 C115 115.2(9) . . ?
C102 O101 Cs1 117.8(7) . . ?
C115 O101 Cs1 111.8(5) . . ?
O101 C102 C103 113.7(12) . . ?
O101 C102 H10A 108.8 . . ?
C103 C102 H10A 108.8 . . ?
O101 C102 H10B 108.8 . . ?
C103 C102 H10B 108.8 . . ?
H10A C102 H10B 107.7 . . ?
C102 C103 O104 112.2(8) . . ?
C102 C103 H10C 109.2 . . ?
O104 C103 H10C 109.2 . . ?
C102 C103 H10D 109.2 . . ?
O104 C103 H10D 109.2 . . ?
H10C C103 H10D 107.9 . . ?
C105 O104 C103 113.1(9) . . ?
C105 O104 Cs1 115.2(7) . . ?
C103 O104 Cs1 112.8(6) . . ?
O104 C105 C106 110.7(10) . . ?
O104 C105 H10E 109.5 . . ?
C106 C105 H10E 109.5 . . ?
O104 C105 H10F 109.5 . . ?
C106 C105 H10F 109.5 . . ?
H10E C105 H10F 108.1 . . ?
C105 C106 O107 114.1(7) . . ?
C105 C106 H10G 108.7 . . ?
O107 C106 H10G 108.7 . . ?
C105 C106 H10H 108.7 . . ?
O107 C106 H10H 108.7 . . ?
H10G C106 H10H 107.6 . . ?
C108 O107 C106 110.7(8) . . ?
C108 O107 Cs1 119.7(6) . . ?
C106 O107 Cs1 112.0(5) . . ?
O107 C108 C109 105.8(9) . . ?
O107 C108 H10I 110.6 . . ?
C109 C108 H10I 110.6 . . ?
O107 C108 H10J 110.6 . . ?
C109 C108 H10J 110.6 . . ?
H10I C108 H10J 108.7 . . ?
O110 C109 C108 114.6(7) . . ?
O110 C109 H10K 108.6 . . ?
C108 C109 H10K 108.6 . . ?
O110 C109 H10L 108.6 . . ?
C108 C109 H10L 108.6 . . ?
H10K C109 H10L 107.6 . . ?
C111 O110 C109 113.0(8) . . ?
C111 O110 Cs1 117.3(6) . . ?
C109 O110 Cs1 111.6(6) . . ?
O110 C111 C112 109.4(10) . . ?
O110 C111 H11A 109.8 . . ?
C112 C111 H11A 109.8 . . ?
O110 C111 H11B 109.8 . . ?
C112 C111 H11B 109.8 . . ?
H11A C111 H11B 108.2 . . ?
O113 C112 C111 113.3(7) . . ?
O113 C112 H11C 108.9 . . ?
C111 C112 H11C 108.9 . . ?
O113 C112 H11D 108.9 . . ?
C111 C112 H11D 108.9 . . ?
H11C C112 H11D 107.7 . . ?
C114 O113 C112 112.6(8) . . ?
C114 O113 Cs1 116.5(6) . . ?
C112 O113 Cs1 112.9(5) . . ?
O113 C114 C115 109.6(10) . . ?
O113 C114 H11E 109.8 . . ?
C115 C114 H11E 109.8 . . ?
O113 C114 H11F 109.8 . . ?
C115 C114 H11F 109.8 . . ?
H11E C114 H11F 108.2 . . ?
O101 C115 C114 113.7(7) . . ?
O101 C115 H11G 108.8 . . ?
C114 C115 H11G 108.8 . . ?
O101 C115 H11H 108.8 . . ?
C114 C115 H11H 108.8 . . ?
H11G C115 H11H 107.7 . . ?
C202 O201 C215 95.6(14) . . ?
C202 O201 Cs1 120.8(11) . . ?
C215 O201 Cs1 121.4(12) . . ?
O201 C202 C203 101.6(16) . . ?
O201 C202 C215 42.7(8) . . ?
C203 C202 C215 144.3(14) . . ?
O201 C202 H20A 111.4 . . ?
C203 C202 H20A 111.4 . . ?
C215 C202 H20A 87.1 . . ?
O201 C202 H20B 111.4 . . ?
C203 C202 H20B 111.4 . . ?
C215 C202 H20B 88.8 . . ?
H20A C202 H20B 109.3 . . ?
C202 C203 O204 115.2(13) . . ?
C202 C203 Cs1 83.8(10) . . ?
O204 C203 Cs1 47.6(8) . . ?
C202 C203 H20C 108.5 . . ?
O204 C203 H20C 108.5 . . ?
Cs1 C203 H20C 87.2 . . ?
C202 C203 H20D 108.5 . . ?
O204 C203 H20D 108.5 . . ?
Cs1 C203 H20D 155.8 . . ?
H20C C203 H20D 107.5 . . ?
C205 O204 C203 115.2(15) . . ?
C205 O204 Cs1 120.3(11) . . ?
C203 O204 Cs1 110.8(11) . . ?
O204 C205 C206 116(2) . . ?
O204 C205 Cs1 43.3(9) . . ?
C206 C205 Cs1 83.0(8) . . ?
O204 C205 H20E 108.3 . . ?
C206 C205 H20E 108.3 . . ?
Cs1 C205 H20E 149.3 . . ?
O204 C205 H20F 108.3 . . ?
C206 C205 H20F 108.3 . . ?
Cs1 C205 H20F 95.2 . . ?
H20E C205 H20F 107.4 . . ?
O207 C206 C205 107.3(9) . . ?
O207 C206 H20G 110.3 . . ?
C205 C206 H20G 110.3 . . ?
O207 C206 H20H 110.3 . . ?
C205 C206 H20H 110.3 . . ?
H20G C206 H20H 108.5 . . ?
C208 O207 C206 115(2) . . ?
O207 C208 C209 107.8(13) . . ?
O207 C208 Cs1 122.2(13) . . ?
C209 C208 Cs1 114.0(8) . . ?
O207 C208 H20I 110.2 . . ?
C209 C208 H20I 110.2 . . ?
Cs1 C208 H20I 17.8 . . ?
O207 C208 H20J 110.2 . . ?
C209 C208 H20J 110.2 . . ?
Cs1 C208 H20J 91.2 . . ?
H20I C208 H20J 108.5 . . ?
O210 C209 C208 107.0(9) . . ?
O210 C209 H20K 110.3 . . ?
C208 C209 H20K 110.3 . . ?
O210 C209 H20L 110.3 . . ?
C208 C209 H20L 110.3 . . ?
H20K C209 H20L 108.6 . . ?
C211 O210 C209 133.9(18) . . ?
C211 O210 Cs1 47.8(9) . . ?
C209 O210 Cs1 89.1(9) . . ?
O210 C211 C212 125.9(17) . . ?
O210 C211 Cs1 114.5(11) . . ?
C212 C211 Cs1 111.1(12) . . ?
O210 C211 H21A 105.9 . . ?
C212 C211 H21A 105.9 . . ?
Cs1 C211 H21A 21.6 . . ?
O210 C211 H21B 105.9 . . ?
C212 C211 H21B 105.9 . . ?
Cs1 C211 H21B 84.7 . . ?
H21A C211 H21B 106.2 . . ?
C211 C212 O213 119.0(14) . . ?
C211 C212 Cs1 48.5(9) . . ?
O213 C212 Cs1 89.6(11) . . ?
C211 C212 H21C 107.6 . . ?
O213 C212 H21C 107.6 . . ?
Cs1 C212 H21C 82.6 . . ?
C211 C212 H21D 107.6 . . ?
O213 C212 H21D 107.6 . . ?
Cs1 C212 H21D 156.0 . . ?
H21C C212 H21D 107.0 . . ?
C214 O213 C212 94.7(19) . . ?
O213 C214 C215 100.8(15) . . ?
O213 C214 Cs1 121.4(14) . . ?
C215 C214 Cs1 112.5(9) . . ?
O213 C214 H21E 111.6 . . ?
C215 C214 H21E 111.6 . . ?
Cs1 C214 H21E 11.2 . . ?
O213 C214 H21F 111.6 . . ?
C215 C214 H21F 111.6 . . ?
Cs1 C214 H21F 99.4 . . ?
H21E C214 H21F 109.4 . . ?
O201 C215 C214 88.7(11) . . ?
O201 C215 C202 41.7(8) . . ?
C214 C215 C202 112.7(10) . . ?
O201 C215 H21G 113.9 . . ?
C214 C215 H21G 113.9 . . ?
C202 C215 H21G 73.0 . . ?
O201 C215 H21H 113.9 . . ?
C214 C215 H21H 113.9 . . ?
C202 C215 H21H 125.4 . . ?
H21G C215 H21H 111.1 . . ?

loop_
_geom_bond_atom_site_label_1
_geom_bond_atom_site_label_2
_geom_bond_distance
_geom_bond_site_symmetry_2
_geom_bond_publ_flag
Te1 C1 2.252(7) . ?
Te1 S12 2.6955(18) . ?
Te1 S22 2.7034(18) . ?
C1 F12 1.234(11) . ?
C1 F11 1.274(10) . ?
C1 F13 1.336(11) . ?
S11 C11 1.700(7) . ?
S12 C11 1.727(7) . ?
C11 N12 1.336(9) . ?
N12 C13 1.474(10) . ?
N12 C16 1.481(9) . ?
C13 C14 1.494(12) . ?
C13 H13A 0.9700 . ?
C13 H13B 0.9700 . ?
C14 C15 1.375(17) . ?
C14 H14A 0.9700 . ?
C14 H14B 0.9700 . ?
C15 C16 1.499(12) . ?
C15 H15A 0.9700 . ?
C15 H15B 0.9700 . ?
C16 H16A 0.9700 . ?
C16 H16B 0.9700 . ?
S21 C21 1.705(7) . ?
S22 C21 1.729(7) . ?
C21 N22 1.335(9) . ?
N22 C23 1.469(9) . ?
N22 C26 1.469(9) . ?
C23 C24 1.498(13) . ?
C23 H23A 0.9700 . ?
C23 H23B 0.9700 . ?
C24 C25 1.336(18) . ?
C24 H24A 0.9700 . ?
C24 H24B 0.9700 . ?
C25 C26 1.515(13) . ?
C25 H25A 0.9700 . ?
C25 H25B 0.9700 . ?
C26 H26A 0.9700 . ?
C26 H26B 0.9700 . ?
Cs1 O204 3.031(11) . ?
Cs1 C211 3.044(12) . ?
Cs1 O201 3.077(14) . ?
Cs1 C208 3.094(10) . ?
Cs1 O107 3.131(7) . ?
Cs1 O110 3.180(7) . ?
Cs1 O101 3.191(8) . ?
Cs1 O113 3.211(7) . ?
Cs1 C214 3.202(14) . ?
Cs1 O104 3.248(8) . ?
Cs1 O210 3.737(16) . ?
Cs1 C205 3.813(18) . ?
O101 C102 1.346(12) . ?
O101 C115 1.436(10) . ?
C102 C103 1.470(13) . ?
C102 H10A 0.9700 . ?
C102 H10B 0.9700 . ?
C103 O104 1.470(10) . ?
C103 H10C 0.9700 . ?
C103 H10D 0.9700 . ?
O104 C105 1.360(12) . ?
C105 C106 1.477(13) . ?
C105 H10E 0.9700 . ?
C105 H10F 0.9700 . ?
C106 O107 1.488(11) . ?
C106 H10G 0.9700 . ?
C106 H10H 0.9700 . ?
O107 C108 1.394(11) . ?
C108 C109 1.497(13) . ?
C108 H10I 0.9700 . ?
C108 H10J 0.9700 . ?
C109 O110 1.429(10) . ?
C109 H10K 0.9700 . ?
C109 H10L 0.9700 . ?
O110 C111 1.399(12) . ?
C111 C112 1.499(12) . ?
C111 H11A 0.9700 . ?
C111 H11B 0.9700 . ?
C112 O113 1.420(10) . ?
C112 H11C 0.9700 . ?
C112 H11D 0.9700 . ?
O113 C114 1.395(11) . ?
C114 C115 1.510(13) . ?
C114 H11E 0.9700 . ?
C114 H11F 0.9700 . ?
C115 H11G 0.9700 . ?
C115 H11H 0.9700 . ?
O201 C202 1.377(16) . ?
O201 C215 1.407(16) . ?
C202 C203 1.501(17) . ?
C202 C215 2.06(3) . ?
C202 H20A 0.9700 . ?
C202 H20B 0.9700 . ?
C203 O204 1.506(15) . ?
C203 H20C 0.9700 . ?
C203 H20D 0.9700 . ?
O204 C205 1.244(14) . ?
C205 C206 1.502(15) . ?
C205 H20E 0.9700 . ?
C205 H20F 0.9700 . ?
C206 O207 1.485(16) . ?
C206 H20G 0.9700 . ?
C206 H20H 0.9700 . ?
O207 C208 1.185(15) . ?
C208 C209 1.568(15) . ?
C208 H20I 0.9700 . ?
C208 H20J 0.9700 . ?
C209 O210 1.476(14) . ?
C209 H20K 0.9700 . ?
C209 H20L 0.9700 . ?
O210 C211 1.246(13) . ?
C211 C212 1.413(13) . ?
C211 H21A 0.9700 . ?
C211 H21B 0.9700 . ?
C212 O213 1.472(17) . ?
C212 H21C 0.9700 . ?
C212 H21D 0.9700 . ?
O213 C214 1.328(16) . ?
C214 C215 1.460(18) . ?
C214 H21E 0.9700 . ?
C214 H21F 0.9700 . ?
C215 H21G 0.9700 . ?
C215 H21H 0.9700 . ?
